data_2221700
loop_
_publ_author_name
'Asiri, Abdullah Mohamed'
'Akkurt, Mehmet'
'Khan, Salman A.'
'Khan, Islam Ullah'
'Arshad, Muhammad N.'

_publ_section_title
;
 Ethyl
 (<i>Z</i>)-2-cyano-3-(9-ethyl-9<i>H</i>-carbazol-3-yl)prop-2-enoate
;
_journal_coeditor_code HB2957
_journal_issue 5
_journal_name_full 'Acta Crystallographica Section E'
_journal_page_first o1169
_journal_paper_doi 10.1107/S1600536809015505
_journal_volume 65
_journal_year 2009
_chemical_formula_iupac 'C20 H18 N2 O2'
_chemical_formula_moiety 'C20 H18 N2 O2'
_chemical_formula_sum 'C20 H18 N2 O2'
_chemical_formula_weight 318.36
_chemical_name_systematic
;
Ethyl (<i>Z</i>)-2-cyano-3-(9-ethyl-9<i>H</i>-carbazol-3-yl)prop-2-enoate
;
_space_group_IT_number 14
_symmetry_cell_setting monoclinic
_symmetry_space_group_name_Hall '-P 2yn'
_symmetry_space_group_name_H-M 'P 1 21/n 1'
_atom_sites_solution_hydrogens geom
_atom_sites_solution_primary direct
_atom_sites_solution_secondary difmap
_cell_angle_alpha 90
_cell_angle_beta 93.387(5)
_cell_angle_gamma 90
_cell_formula_units_Z 4
_cell_length_a 10.8030(7)
_cell_length_b 13.4443(10)
_cell_length_c 11.6160(7)
_cell_measurement_reflns_used 1000
_cell_measurement_temperature 296(2)
_cell_measurement_theta_max 18.80
_cell_measurement_theta_min 2.32
_cell_volume 1684.15(19)
_computing_cell_refinement 'SAINT-Plus (Bruker, 2003)'
_computing_data_collection 'SMART (Bruker, 2003)'
_computing_data_reduction 'SAINT-Plus (Bruker, 2003)'
_computing_molecular_graphics 'ORTEP-3 (Farrugia, 1997)'
_computing_publication_material 'WinGX (Farrugia, 1999) and PLATON (Spek, 2009)'
_computing_structure_refinement 'SHELXL97 (Sheldrick, 2008)'
_computing_structure_solution 'SIR97 (Altomare <i>et al.</i>,  1999)'
_diffrn_ambient_temperature 296(2)
_diffrn_measured_fraction_theta_full 0.998
_diffrn_measured_fraction_theta_max 0.998
_diffrn_measurement_device_type 'Bruker SMART CCD'
_diffrn_measurement_method \w
_diffrn_radiation_monochromator graphite
_diffrn_radiation_source 'sealed tube'
_diffrn_radiation_type MoK\a
_diffrn_radiation_wavelength 0.71073
_diffrn_reflns_av_R_equivalents 0.1461
_diffrn_reflns_av_sigmaI/netI 0.2283
_diffrn_reflns_limit_h_max 14
_diffrn_reflns_limit_h_min -14
_diffrn_reflns_limit_k_max 17
_diffrn_reflns_limit_k_min -17
_diffrn_reflns_limit_l_max 15
_diffrn_reflns_limit_l_min -15
_diffrn_reflns_number 19261
_diffrn_reflns_reduction_process
;
;
_diffrn_reflns_theta_full 28.36
_diffrn_reflns_theta_max 28.36
_diffrn_reflns_theta_min 2.32
_exptl_absorpt_coefficient_mu 0.082
_exptl_absorpt_correction_type none
_exptl_crystal_colour yellow
_exptl_crystal_density_diffrn 1.256
_exptl_crystal_density_method 'Not Measured'
_exptl_crystal_description prism
_exptl_crystal_F_000 672
_exptl_crystal_size_max 0.35
_exptl_crystal_size_mid 0.10
_exptl_crystal_size_min 0.05
_refine_diff_density_max 0.322
_refine_diff_density_min -0.231
_refine_ls_extinction_method none
_refine_ls_goodness_of_fit_ref 0.905
_refine_ls_hydrogen_treatment constr
_refine_ls_matrix_type full
_refine_ls_number_parameters 221
_refine_ls_number_reflns 4195
_refine_ls_number_restraints 0
_refine_ls_restrained_S_all 0.905
_refine_ls_R_factor_all 0.318
_refine_ls_R_factor_gt 0.084
_refine_ls_shift/su_max 0.001
_refine_ls_shift/su_mean 0.000
_refine_ls_structure_factor_coef Fsqd
_refine_ls_weighting_details 'calc w=1/[\s^2^(Fo^2^)+(0.0844P)^2^] where P=(Fo^2^+2Fc^2^)/3'
_refine_ls_weighting_scheme calc
_refine_ls_wR_factor_gt 0.150
_refine_ls_wR_factor_ref 0.228
_reflns_number_gt 1121
_reflns_number_total 4195
_reflns_threshold_expression I>2\s(I)
_cod_data_source_file hb2957.cif
_cod_data_source_block I
_cod_original_sg_symbol_H-M 'P 21/n'
_cod_database_code 2221700
_cod_database_fobs_code 2221700

loop_
_symmetry_equiv_pos_site_id
_symmetry_equiv_pos_as_xyz
1 x,y,z
2 1/2-x,1/2+y,1/2-z
3 -x,-y,-z
4 1/2+x,1/2-y,1/2+z

loop_
_atom_site_aniso_label
_atom_site_aniso_U_11
_atom_site_aniso_U_22
_atom_site_aniso_U_33
_atom_site_aniso_U_12
_atom_site_aniso_U_13
_atom_site_aniso_U_23
O1 0.078(2) 0.046(2) 0.130(3) -0.0031(17) 0.0351(19) 0.0023(19)
O2 0.051(2) 0.056(2) 0.081(2) -0.0006(16) 0.0186(16) 0.0005(15)
N1 0.066(3) 0.039(3) 0.142(4) -0.016(2) 0.036(2) 0.001(2)
N2 0.092(3) 0.052(3) 0.165(5) 0.015(2) 0.042(3) 0.006(3)
C1 0.057(3) 0.043(3) 0.084(4) -0.004(2) 0.017(3) -0.003(2)
C2 0.058(3) 0.071(4) 0.128(5) -0.001(3) 0.029(3) 0.000(3)
C3 0.062(4) 0.077(4) 0.124(5) 0.016(3) 0.027(3) -0.005(3)
C4 0.074(4) 0.059(3) 0.107(4) 0.014(3) 0.021(3) -0.002(3)
C5 0.060(3) 0.054(3) 0.080(4) 0.010(2) 0.019(3) 0.002(2)
C6 0.050(3) 0.045(3) 0.057(3) 0.005(2) 0.015(2) 0.000(2)
C7 0.052(3) 0.043(3) 0.051(3) -0.003(2) 0.012(2) 0.000(2)
C8 0.049(3) 0.046(3) 0.078(3) -0.015(2) 0.019(2) 0.001(2)
C9 0.065(3) 0.036(3) 0.116(4) -0.001(3) 0.032(3) -0.004(2)
C10 0.060(3) 0.039(3) 0.087(4) 0.002(2) 0.022(3) -0.006(2)
C11 0.051(3) 0.041(3) 0.065(3) -0.004(2) 0.012(2) 0.000(2)
C12 0.059(3) 0.034(2) 0.064(3) -0.003(2) 0.013(2) -0.001(2)
C13 0.059(3) 0.038(2) 0.067(3) -0.003(2) 0.010(2) 0.002(2)
C14 0.050(3) 0.039(3) 0.070(3) 0.001(2) 0.014(2) -0.001(2)
C15 0.059(3) 0.056(3) 0.095(4) 0.004(3) 0.031(3) 0.001(3)
C16 0.052(3) 0.050(3) 0.073(3) 0.000(3) 0.016(2) 0.000(2)
C17 0.050(3) 0.074(3) 0.078(3) -0.009(3) 0.014(3) 0.003(3)
C18 0.068(3) 0.094(4) 0.103(4) 0.012(3) 0.020(3) 0.009(3)
C19 0.123(5) 0.164(7) 0.110(6) 0.062(5) 0.041(5) 0.026(5)
C20 0.156(7) 0.134(6) 0.156(8) 0.028(5) 0.023(6) -0.008(5)

loop_
_atom_site_type_symbol
_atom_site_label
_atom_site_fract_x
_atom_site_fract_y
_atom_site_fract_z
_atom_site_U_iso_or_equiv
_atom_site_thermal_displace_type
_atom_site_calc_flag
_atom_site_refinement_flags
_atom_site_occupancy
O O1 1.4145(3) 0.8481(2) 0.1597(3) 0.0835(14) Uani . . 1.000
O O2 1.5181(3) 0.70597(19) 0.1392(2) 0.0621(12) Uani . . 1.000
N N1 0.7557(3) 0.6264(3) 0.3838(4) 0.0812(19) Uani . . 1.000
N N2 1.3601(4) 0.5077(3) 0.2087(4) 0.102(2) Uani . . 1.000
C C1 0.7049(4) 0.7186(3) 0.4082(4) 0.0608(19) Uani . . 1.000
C C2 0.5892(4) 0.7421(4) 0.4444(4) 0.085(2) Uani . . 1.000
C C3 0.5636(4) 0.8400(4) 0.4611(4) 0.087(3) Uani . . 1.000
C C4 0.6497(5) 0.9127(4) 0.4426(4) 0.079(2) Uani . . 1.000
C C5 0.7649(4) 0.8899(3) 0.4064(4) 0.0641(19) Uani . . 1.000
C C6 0.7937(4) 0.7906(3) 0.3871(3) 0.0502(17) Uani . . 1.000
C C7 0.9004(4) 0.7407(3) 0.3476(3) 0.0483(17) Uani . . 1.000
C C8 0.8738(4) 0.6380(3) 0.3497(4) 0.0571(17) Uani . . 1.000
C C9 0.9580(4) 0.5671(3) 0.3175(4) 0.0713(19) Uani . . 1.000
C C10 1.0695(4) 0.5990(3) 0.2815(3) 0.0613(19) Uani . . 1.000
C C11 1.0991(4) 0.7019(3) 0.2751(3) 0.0520(17) Uani . . 1.000
C C12 1.0125(4) 0.7700(3) 0.3092(3) 0.0520(16) Uani . . 1.000
C C13 1.2138(4) 0.7387(3) 0.2355(3) 0.0544(16) Uani . . 1.000
C C14 1.3189(4) 0.6959(3) 0.2050(3) 0.0526(17) Uani . . 1.000
C C15 1.3401(4) 0.5905(4) 0.2063(4) 0.0690(19) Uani . . 1.000
C C16 1.4198(4) 0.7584(3) 0.1657(4) 0.0579(17) Uani . . 1.000
C C17 1.6223(4) 0.7618(3) 0.1012(4) 0.0669(17) Uani . . 1.000
C C18 1.7166(4) 0.6885(4) 0.0645(4) 0.088(2) Uani . . 1.000
C C19 0.6800(6) 0.5253(5) 0.3793(6) 0.131(3) Uani . . 1.000
C C20 0.6995(6) 0.4966(5) 0.4914(6) 0.148(4) Uani . . 1.000
H H2 0.53090 0.69290 0.45680 0.1020 Uiso calc R 1.000
H H3 0.48630 0.85800 0.48560 0.1040 Uiso calc R 1.000
H H4 0.62930 0.97890 0.45490 0.0950 Uiso calc R 1.000
H H5 0.82260 0.93980 0.39510 0.0770 Uiso calc R 1.000
H H9 0.93920 0.49970 0.32020 0.0860 Uiso calc R 1.000
H H10 1.12760 0.55220 0.26070 0.0740 Uiso calc R 1.000
H H12 1.03080 0.83750 0.30600 0.0620 Uiso calc R 1.000
H H13 1.21550 0.80770 0.22980 0.0650 Uiso calc R 1.000
H H17A 1.65730 0.80300 0.16350 0.0800 Uiso calc R 1.000
H H17B 1.59600 0.80470 0.03720 0.0800 Uiso calc R 1.000
H H18A 1.74330 0.64750 0.12900 0.1320 Uiso calc R 1.000
H H18B 1.78650 0.72350 0.03720 0.1320 Uiso calc R 1.000
H H18C 1.68040 0.64740 0.00390 0.1320 Uiso calc R 1.000
H H19A 0.59270 0.53590 0.35850 0.1570 Uiso calc R 1.000
H H19B 0.71370 0.47770 0.32670 0.1570 Uiso calc R 1.000
H H20A 0.78660 0.48700 0.50880 0.2220 Uiso calc R 1.000
H H20B 0.65620 0.43550 0.50350 0.2220 Uiso calc R 1.000
H H20C 0.66930 0.54720 0.54090 0.2220 Uiso calc R 1.000

loop_
_atom_type_symbol
_atom_type_description
_atom_type_scat_dispersion_real
_atom_type_scat_dispersion_imag
_atom_type_scat_source
O O 0.0106 0.0060 'International Tables Vol C Tables 4.2.6.8 and 6.1.1.4'
N N 0.0061 0.0033 'International Tables Vol C Tables 4.2.6.8 and 6.1.1.4'
H H 0.0000 0.0000 'International Tables Vol C Tables 4.2.6.8 and 6.1.1.4'
C C 0.0033 0.0016 'International Tables Vol C Tables 4.2.6.8 and 6.1.1.4'

loop_
_geom_angle_atom_site_label_1
_geom_angle_atom_site_label_2
_geom_angle_atom_site_label_3
_geom_angle_site_symmetry_1
_geom_angle_site_symmetry_2
_geom_angle_site_symmetry_3
_geom_angle
_geom_angle_publ_flag
C16 O2 C17 . . . 116.4(3) no
C1 N1 C8 . . . 110.1(4) no
C1 N1 C19 . . . 124.2(4) no
C8 N1 C19 . . . 125.2(4) no
N1 C1 C2 . . . 129.9(4) no
N1 C1 C6 . . . 107.4(4) no
C2 C1 C6 . . . 122.7(4) no
C1 C2 C3 . . . 117.4(4) no
C2 C3 C4 . . . 121.3(4) no
C3 C4 C5 . . . 121.6(5) no
C4 C5 C6 . . . 118.6(4) no
C1 C6 C5 . . . 118.3(4) no
C1 C6 C7 . . . 107.8(4) no
C5 C6 C7 . . . 133.8(4) no
C6 C7 C8 . . . 106.5(4) no
C6 C7 C12 . . . 135.4(4) no
C8 C7 C12 . . . 118.1(4) no
N1 C8 C7 . . . 108.1(4) no
N1 C8 C9 . . . 129.7(4) no
C7 C8 C9 . . . 122.1(4) no
C8 C9 C10 . . . 118.1(4) no
C9 C10 C11 . . . 121.7(4) no
C10 C11 C12 . . . 118.1(4) no
C10 C11 C13 . . . 123.6(4) no
C12 C11 C13 . . . 118.4(4) no
C7 C12 C11 . . . 121.8(4) no
C11 C13 C14 . . . 134.3(4) no
C13 C14 C15 . . . 124.0(4) no
C13 C14 C16 . . . 119.5(4) no
C15 C14 C16 . . . 116.5(4) no
N2 C15 C14 . . . 178.1(5) no
O1 C16 O2 . . . 123.6(4) no
O1 C16 C14 . . . 123.7(4) no
O2 C16 C14 . . . 112.8(3) no
O2 C17 C18 . . . 107.5(3) no
N1 C19 C20 . . . 99.3(5) no
C1 C2 H2 . . . 121.00 no
C3 C2 H2 . . . 121.00 no
C2 C3 H3 . . . 119.00 no
C4 C3 H3 . . . 119.00 no
C3 C4 H4 . . . 119.00 no
C5 C4 H4 . . . 119.00 no
C4 C5 H5 . . . 121.00 no
C6 C5 H5 . . . 121.00 no
C8 C9 H9 . . . 121.00 no
C10 C9 H9 . . . 121.00 no
C9 C10 H10 . . . 119.00 no
C11 C10 H10 . . . 119.00 no
C7 C12 H12 . . . 119.00 no
C11 C12 H12 . . . 119.00 no
C11 C13 H13 . . . 113.00 no
C14 C13 H13 . . . 113.00 no
O2 C17 H17A . . . 110.00 no
O2 C17 H17B . . . 110.00 no
C18 C17 H17A . . . 110.00 no
C18 C17 H17B . . . 110.00 no
H17A C17 H17B . . . 108.00 no
C17 C18 H18A . . . 109.00 no
C17 C18 H18B . . . 109.00 no
C17 C18 H18C . . . 109.00 no
H18A C18 H18B . . . 109.00 no
H18A C18 H18C . . . 109.00 no
H18B C18 H18C . . . 110.00 no
N1 C19 H19A . . . 112.00 no
N1 C19 H19B . . . 112.00 no
C20 C19 H19A . . . 112.00 no
C20 C19 H19B . . . 112.00 no
H19A C19 H19B . . . 110.00 no
C19 C20 H20A . . . 109.00 no
C19 C20 H20B . . . 109.00 no
C19 C20 H20C . . . 109.00 no
H20A C20 H20B . . . 110.00 no
H20A C20 H20C . . . 109.00 no
H20B C20 H20C . . . 109.00 no

loop_
_geom_bond_atom_site_label_1
_geom_bond_atom_site_label_2
_geom_bond_site_symmetry_1
_geom_bond_site_symmetry_2
_geom_bond_distance
_geom_bond_publ_flag
O1 C16 . . 1.209(5) no
O2 C16 . . 1.326(5) no
O2 C17 . . 1.444(5) no
N1 C1 . . 1.392(6) no
N1 C8 . . 1.367(6) no
N1 C19 . . 1.586(8) no
N2 C15 . . 1.134(7) no
C1 C2 . . 1.379(6) no
C1 C6 . . 1.395(6) no
C2 C3 . . 1.361(8) no
C3 C4 . . 1.375(7) no
C4 C5 . . 1.372(7) no
C5 C6 . . 1.392(6) no
C6 C7 . . 1.432(6) no
C7 C8 . . 1.411(6) no
C7 C12 . . 1.373(6) no
C8 C9 . . 1.384(6) no
C9 C10 . . 1.367(6) no
C10 C11 . . 1.423(6) no
C11 C12 . . 1.384(6) no
C11 C13 . . 1.435(6) no
C13 C14 . . 1.339(6) no
C14 C15 . . 1.435(7) no
C14 C16 . . 1.470(6) no
C17 C18 . . 1.497(6) no
C19 C20 . . 1.363(10) no
C2 H2 . . 0.9300 no
C3 H3 . . 0.9300 no
C4 H4 . . 0.9300 no
C5 H5 . . 0.9300 no
C9 H9 . . 0.9300 no
C10 H10 . . 0.9300 no
C12 H12 . . 0.9300 no
C13 H13 . . 0.9300 no
C17 H17A . . 0.9700 no
C17 H17B . . 0.9700 no
C18 H18A . . 0.9600 no
C18 H18B . . 0.9600 no
C18 H18C . . 0.9600 no
C19 H19A . . 0.9700 no
C19 H19B . . 0.9700 no
C20 H20A . . 0.9600 no
C20 H20B . . 0.9600 no
C20 H20C . . 0.9600 no

loop_
_geom_hbond_atom_site_label_D
_geom_hbond_atom_site_label_H
_geom_hbond_atom_site_label_A
_geom_hbond_site_symmetry_A
_geom_hbond_distance_DH
_geom_hbond_distance_HA
_geom_hbond_distance_DA
_geom_hbond_angle_DHA
_geom_hbond_publ_flag
C9 H9 O1 2_745 0.93 2.58 3.255(5) 130 yes
C12 H12 N2 2_755 0.93 2.58 3.491(6) 165 yes
C17 H17B Cg2 4_564 0.97 2.82 3.692(5) 150 yes

loop_
_geom_torsion_atom_site_label_1
_geom_torsion_atom_site_label_2
_geom_torsion_atom_site_label_3
_geom_torsion_atom_site_label_4
_geom_torsion_site_symmetry_1
_geom_torsion_site_symmetry_2
_geom_torsion_site_symmetry_3
_geom_torsion_site_symmetry_4
_geom_torsion
_geom_torsion_publ_flag
C17 O2 C16 O1 . . . . -0.2(6) no
C17 O2 C16 C14 . . . . -179.2(3) no
C16 O2 C17 C18 . . . . -174.2(4) no
C8 N1 C1 C2 . . . . 179.6(5) no
C8 N1 C1 C6 . . . . 0.8(5) no
C19 N1 C1 C2 . . . . 7.6(8) no
C19 N1 C1 C6 . . . . -171.1(5) no
C1 N1 C8 C7 . . . . -2.1(5) no
C1 N1 C8 C9 . . . . 180.0(5) no
C19 N1 C8 C7 . . . . 169.8(5) no
C19 N1 C8 C9 . . . . -8.2(8) no
C1 N1 C19 C20 . . . . -90.6(6) no
C8 N1 C19 C20 . . . . 98.7(6) no
N1 C1 C2 C3 . . . . -179.5(5) no
C6 C1 C2 C3 . . . . -0.9(7) no
N1 C1 C6 C5 . . . . -179.4(4) no
N1 C1 C6 C7 . . . . 0.7(5) no
C2 C1 C6 C5 . . . . 1.7(6) no
C2 C1 C6 C7 . . . . -178.2(4) no
C1 C2 C3 C4 . . . . 0.0(7) no
C2 C3 C4 C5 . . . . 0.1(7) no
C3 C4 C5 C6 . . . . 0.7(7) no
C4 C5 C6 C1 . . . . -1.5(6) no
C4 C5 C6 C7 . . . . 178.3(4) no
C1 C6 C7 C8 . . . . -1.9(4) no
C1 C6 C7 C12 . . . . 176.6(4) no
C5 C6 C7 C8 . . . . 178.3(4) no
C5 C6 C7 C12 . . . . -3.3(8) no
C6 C7 C8 N1 . . . . 2.4(5) no
C6 C7 C8 C9 . . . . -179.4(4) no
C12 C7 C8 N1 . . . . -176.4(4) no
C12 C7 C8 C9 . . . . 1.8(6) no
C6 C7 C12 C11 . . . . -179.5(4) no
C8 C7 C12 C11 . . . . -1.1(6) no
N1 C8 C9 C10 . . . . 177.0(5) no
C7 C8 C9 C10 . . . . -0.8(7) no
C8 C9 C10 C11 . . . . -0.9(6) no
C9 C10 C11 C12 . . . . 1.5(6) no
C9 C10 C11 C13 . . . . -178.6(4) no
C10 C11 C12 C7 . . . . -0.4(5) no
C13 C11 C12 C7 . . . . 179.7(3) no
C10 C11 C13 C14 . . . . -5.7(7) no
C12 C11 C13 C14 . . . . 174.2(4) no
C11 C13 C14 C15 . . . . -0.1(7) no
C11 C13 C14 C16 . . . . 179.0(4) no
C13 C14 C16 O1 . . . . 0.6(7) no
C13 C14 C16 O2 . . . . 179.6(3) no
C15 C14 C16 O1 . . . . 179.7(4) no
C15 C14 C16 O2 . . . . -1.3(5) no

loop_
_cod_related_entry_id
_cod_related_entry_database
_cod_related_entry_code
1 ChemSpider 690418
